data_7219950
loop_
_publ_author_name
'liu, tao'
'Huo, Fang-Jun'
'yin, caixia'
'li, jianfang'
'niu, lixi'

_publ_section_title
;
 A Highly Selective Fluorescence Sensor for Cysteine/Homocysteine and Its
 Application in Bioimaging
;
_journal_name_full 'RSC Adv.'
_journal_paper_doi 10.1039/C5RA03011K
_journal_year 2015
_chemical_formula_moiety 'C24 H28 N2 O4'
_chemical_formula_sum 'C24 H28 N2 O4'
_chemical_formula_weight 408.48
_chemical_name_systematic
;
 ?
;
_space_group_crystal_system monoclinic
_space_group_IT_number 14
_space_group_name_Hall '-P 2ybc'
_space_group_name_H-M_alt 'P 1 21/c 1'
_symmetry_space_group_name_Hall '-P 2ybc'
_symmetry_space_group_name_H-M 'P 1 21/c 1'
_atom_sites_solution_hydrogens geom
_audit_creation_date 2014-08-28
_audit_creation_method
;
Olex2 1.2
(compiled 2013.12.10 svn.r2850 for OlexSys, GUI svn.r4736)
;
_audit_update_record
;
2015-02-16 deposited with the CCDC.
2015-02-25 downloaded from the CCDC.
;
_cell_angle_alpha 90
_cell_angle_beta 105.464(7)
_cell_angle_gamma 90
_cell_formula_units_Z 2
_cell_length_a 9.447(4)
_cell_length_b 7.179(3)
_cell_length_c 15.819(7)
_cell_measurement_reflns_used 3000
_cell_measurement_temperature 173.1500
_cell_measurement_theta_max 27.4823
_cell_measurement_theta_min 2.6719
_cell_volume 1034.0(8)
_computing_cell_refinement 'CrystalClear (Rigaku Inc., 2007)'
_computing_data_collection 'CrystalClear (Rigaku Inc., 2007)'
_computing_data_reduction 'CrystalClear (Rigaku Inc., 2007)'
_computing_molecular_graphics 'Olex2 (Dolomanov et al., 2009)'
_computing_publication_material 'Olex2 (Dolomanov et al., 2009)'
_computing_structure_refinement 'SHELXL (Sheldrick, 2013)'
_computing_structure_solution
;
'SHELXS (Sheldrick, 2013)'
;
_diffrn_ambient_temperature 173.1500
_diffrn_detector_area_resol_mean 28.5714
_diffrn_measured_fraction_theta_full 0.995
_diffrn_measured_fraction_theta_max 0.989
_diffrn_measurement_device
;
Saturn724+ (2x2 bin mode)
;
_diffrn_measurement_device_details
;
AFC10: Fixed Chi 2 circle
;
_diffrn_measurement_device_type 'Saturn724+ CCD'
_diffrn_measurement_method '\w scans at fixed \c = 45\%'
_diffrn_orient_matrix_type d*Trek
_diffrn_orient_matrix_UB_11 0.1040
_diffrn_orient_matrix_UB_12 -0.0292
_diffrn_orient_matrix_UB_13 -0.0200
_diffrn_orient_matrix_UB_21 -0.0175
_diffrn_orient_matrix_UB_22 0.0303
_diffrn_orient_matrix_UB_23 -0.1348
_diffrn_orient_matrix_UB_31 0.0353
_diffrn_orient_matrix_UB_32 0.0547
_diffrn_orient_matrix_UB_33 0.0077
_diffrn_radiation_detector CCD
_diffrn_radiation_monochromator 'Graphite Monochromator'
_diffrn_radiation_type MoK\a
_diffrn_radiation_wavelength 0.71073
_diffrn_reflns_av_R_equivalents 0.0444
_diffrn_reflns_av_unetI/netI 0.0339
_diffrn_reflns_Laue_measured_fraction_full 0.995
_diffrn_reflns_Laue_measured_fraction_max 0.989
_diffrn_reflns_limit_h_max 12
_diffrn_reflns_limit_h_min -12
_diffrn_reflns_limit_k_max 9
_diffrn_reflns_limit_k_min -9
_diffrn_reflns_limit_l_max 20
_diffrn_reflns_limit_l_min -20
_diffrn_reflns_number 8439
_diffrn_reflns_point_group_measured_fraction_full 0.995
_diffrn_reflns_point_group_measured_fraction_max 0.989
_diffrn_reflns_theta_full 26.000
_diffrn_reflns_theta_max 27.466
_diffrn_reflns_theta_min 2.672
_diffrn_source 'Sealed Tube'
_diffrn_source_current 30.0000
_diffrn_source_power 1.5000
_diffrn_source_voltage 50.0000
_exptl_absorpt_coefficient_mu 0.089
_exptl_absorpt_correction_T_max 1.0000
_exptl_absorpt_correction_T_min 0.7846
_exptl_absorpt_correction_type multi-scan
_exptl_absorpt_process_details 'CrystalClear (Rigaku Inc., 2007)'
_exptl_crystal_colour black
_exptl_crystal_colour_primary black
_exptl_crystal_density_diffrn 1.312
_exptl_crystal_description block
_exptl_crystal_F_000 436
_exptl_crystal_size_max 0.11
_exptl_crystal_size_mid 0.1
_exptl_crystal_size_min 0.09
_refine_diff_density_max 0.188
_refine_diff_density_min -0.200
_refine_diff_density_rms 0.041
_refine_ls_extinction_method none
_refine_ls_goodness_of_fit_ref 1.226
_refine_ls_hydrogen_treatment constr
_refine_ls_matrix_type full
_refine_ls_number_parameters 198
_refine_ls_number_reflns 2350
_refine_ls_number_restraints 176
_refine_ls_restrained_S_all 1.277
_refine_ls_R_factor_all 0.1000
_refine_ls_R_factor_gt 0.0851
_refine_ls_shift/su_max 0.000
_refine_ls_shift/su_mean 0.000
_refine_ls_structure_factor_coef Fsqd
_refine_ls_weighting_details 'w=1/[\s^2^(Fo^2^)+(0.0381P)^2^+0.6970P] where P=(Fo^2^+2Fc^2^)/3'
_refine_ls_weighting_scheme calc
_refine_ls_wR_factor_gt 0.1588
_refine_ls_wR_factor_ref 0.1657
_reflns_Friedel_coverage 0.000
_reflns_number_gt 2029
_reflns_number_total 2350
_reflns_threshold_expression 'I > 2\s(I)'
_cod_data_source_file c5ra03011k2.cif
_cod_data_source_block sa3586
_cod_database_code 7219950
_shelxl_version_number 2013-4
_shelx_space_group_comment
;
The symmetry employed for this shelxl refinement is uniquely defined
by the following loop, which should always be used as a source of
symmetry information in preference to the above space-group names.
They are only intended as comments.
;
_diffrn_number_total 2549
_olex2_refinement_description
;
1. Fixed Uiso
 At 1.2 times of:
  All C(H) groups, All C(H,H) groups
 At 1.5 times of:
  All C(H,H,H) groups, All O(H) groups
2. Restrained distances
 N1A-C11A = N1-C11 = N1A-C9A = N1-C9
 1.47 with sigma of 0.01
 C9-C10 = C9A-C10A = C12A-C11A = C12-C11
 1.54 with sigma of 0.01
3. Uiso/Uaniso restraints and constraints
N1 \\sim N1A \\sim C9 \\sim C10 \\sim C11 \\sim C12 \\sim C11A \\sim C12A \\sim
C9A \\sim C10A: within 1.7A with sigma of 0.02 and sigma for terminal atoms of
0.04
Uanis(N1) \\sim Ueq, Uanis(C9) \\sim Ueq, Uanis(C10) \\sim Ueq, Uanis(C11)
\\sim Ueq, Uanis(C12) \\sim Ueq, Uanis(N1A) \\sim Ueq, Uanis(C11A) \\sim Ueq,
Uanis(C12A) \\sim Ueq, Uanis(C9A) \\sim Ueq, Uanis(C10A) \\sim Ueq: with sigma
of 0.01 and sigma for terminal atoms of 0.02
4. Others
 Sof(N1A)=Sof(C11A)=Sof(H11C)=Sof(H11D)=Sof(C12A)=Sof(H12D)=Sof(H12E)=
 Sof(H12F)=Sof(C9A)=Sof(H9AA)=Sof(H9AB)=Sof(C10A)=Sof(H10D)=Sof(H10E)=Sof(H10F)=
 1-FVAR(1)
 Sof(N1)=Sof(C9)=Sof(H9A)=Sof(H9B)=Sof(C10)=Sof(H10A)=Sof(H10B)=Sof(H10C)=
 Sof(C11)=Sof(H11A)=Sof(H11B)=Sof(C12)=Sof(H12A)=Sof(H12B)=Sof(H12C)=FVAR(1)
 Sof(H4)=Sof(O2A)=Sof(H2A)=1-FVAR(2)
 Sof(O2)=Sof(H2)=Sof(H8)=FVAR(2)
5.a Secondary CH2 refined with riding coordinates:
 C9(H9A,H9B), C11(H11A,H11B), C11A(H11C,H11D), C9A(H9AA,H9AB)
5.b Aromatic/amide H refined with riding coordinates:
 C4(H4), C5(H5), C7(H7), C8(H8)
5.c Idealised Me refined as rotating group:
 C10(H10A,H10B,H10C), C12(H12A,H12B,H12C), C12A(H12D,H12E,H12F), C10A(H10D,
 H10E,H10F)
5.d Idealised tetrahedral OH refined as rotating group:
 O2(H2), O2A(H2A)
;

loop_
_space_group_symop_operation_xyz
'x, y, z'
'-x, y+1/2, -z+1/2'
'-x, -y, -z'
'x, -y-1/2, z-1/2'

loop_
_atom_site_label
_atom_site_type_symbol
_atom_site_fract_x
_atom_site_fract_y
_atom_site_fract_z
_atom_site_U_iso_or_equiv
_atom_site_adp_type
_atom_site_occupancy
_atom_site_site_symmetry_order
_atom_site_calc_flag
_atom_site_refinement_flags_posn
_atom_site_refinement_flags_adp
_atom_site_refinement_flags_occupancy
_atom_site_disorder_assembly
_atom_site_disorder_group
O1 O 1.1333(2) 1.5012(3) 0.40075(12) 0.0599(6) Uani 1 1 d . . . . .
O2 O 0.7269(3) 1.1864(3) 0.53908(13) 0.0627(8) Uani 0.886(5) 1 d . . P A 1
H2 H 0.7732 1.2809 0.5582 0.094 Uiso 0.886(5) 1 calc GR . P A 1
N1 N 0.6615(7) 0.7280(10) 0.3238(5) 0.0662(19) Uani 0.572(5) 1 d D U P B 1
C1 C 1.0601(2) 1.4994(3) 0.45541(14) 0.0360(5) Uani 1 1 d . . . . .
C2 C 0.9518(2) 1.3743(3) 0.47516(13) 0.0308(5) Uani 1 1 d . . . . .
C3 C 0.8861(2) 1.2055(3) 0.44111(14) 0.0328(5) Uani 1 1 d . . . . .
C4 C 0.7760(3) 1.1167(3) 0.47262(14) 0.0408(6) Uani 1 1 d . . . . .
H4 H 0.7475 1.1690 0.5193 0.049 Uiso 0.114(5) 1 calc R . P A 2
C5 C 0.7109(3) 0.9553(4) 0.43543(16) 0.0538(7) Uani 1 1 d . . . . .
H5 H 0.6387 0.9006 0.4573 0.065 Uiso 1 1 calc R . . . .
C6 C 0.7507(3) 0.8702(4) 0.36504(18) 0.0577(8) Uani 1 1 d . . . . .
C7 C 0.8627(3) 0.9567(4) 0.33364(19) 0.0584(8) Uani 1 1 d . . . . .
H7 H 0.8927 0.9028 0.2878 0.070 Uiso 1 1 calc R . . . .
C8 C 0.9255(3) 1.1172(4) 0.37042(17) 0.0467(6) Uani 1 1 d . . . . .
H8 H 0.9975 1.1718 0.3484 0.056 Uiso 0.886(5) 1 calc R . P A 1
C9 C 0.5236(6) 0.6631(9) 0.3433(4) 0.0519(15) Uani 0.572(5) 1 d D U P B 1
H9A H 0.4615 0.6026 0.2918 0.062 Uiso 0.572(5) 1 calc R . P B 1
H9B H 0.4706 0.7696 0.3571 0.062 Uiso 0.572(5) 1 calc R . P B 1
C10 C 0.5563(6) 0.5277(7) 0.4200(4) 0.0725(19) Uani 0.572(5) 1 d D U P B 1
H10A H 0.6160 0.5883 0.4713 0.109 Uiso 0.572(5) 1 calc GR . P B 1
H10B H 0.6078 0.4216 0.4061 0.109 Uiso 0.572(5) 1 calc GR . P B 1
H10C H 0.4659 0.4878 0.4309 0.109 Uiso 0.572(5) 1 calc GR . P B 1
C11 C 0.7410(7) 0.5966(7) 0.2707(3) 0.0536(15) Uani 0.572(5) 1 d D U P B 1
H11A H 0.8467 0.6139 0.2893 0.064 Uiso 0.572(5) 1 calc R . P B 1
H11B H 0.7187 0.4667 0.2782 0.064 Uiso 0.572(5) 1 calc R . P B 1
C12 C 0.6781(5) 0.6586(6) 0.1752(3) 0.0438(12) Uani 0.572(5) 1 d D U P B 1
H12A H 0.7088 0.7838 0.1683 0.066 Uiso 0.572(5) 1 calc GR . P B 1
H12B H 0.5728 0.6535 0.1604 0.066 Uiso 0.572(5) 1 calc GR . P B 1
H12C H 0.7132 0.5772 0.1371 0.066 Uiso 0.572(5) 1 calc GR . P B 1
N1A N 0.7154(8) 0.6878(12) 0.3308(5) 0.0509(19) Uani 0.428(5) 1 d D U P B 2
C11A C 0.6841(9) 0.6665(11) 0.2290(6) 0.063(2) Uani 0.428(5) 1 d D U P B 2
H11C H 0.5891 0.6131 0.2005 0.076 Uiso 0.428(5) 1 calc R . P B 2
H11D H 0.7034 0.7776 0.1990 0.076 Uiso 0.428(5) 1 calc R . P B 2
C12A C 0.8075(9) 0.5297(13) 0.2503(6) 0.077(3) Uani 0.428(5) 1 d D U P B 2
H12D H 0.7875 0.4353 0.2886 0.115 Uiso 0.428(5) 1 calc GR . P B 2
H12E H 0.8971 0.5927 0.2789 0.115 Uiso 0.428(5) 1 calc GR . P B 2
H12F H 0.8173 0.4729 0.1972 0.115 Uiso 0.428(5) 1 calc GR . P B 2
C9A C 0.6068(6) 0.5888(8) 0.3650(4) 0.0378(14) Uani 0.428(5) 1 d D U P B 2
H9AA H 0.6342 0.6007 0.4284 0.045 Uiso 0.428(5) 1 calc R . P B 2
H9AB H 0.6105 0.4575 0.3513 0.045 Uiso 0.428(5) 1 calc R . P B 2
C10A C 0.4478(7) 0.6576(11) 0.3291(5) 0.0484(18) Uani 0.428(5) 1 d D U P B 2
H10D H 0.4412 0.7852 0.3459 0.073 Uiso 0.428(5) 1 calc GR . P B 2
H10E H 0.3834 0.5825 0.3527 0.073 Uiso 0.428(5) 1 calc GR . P B 2
H10F H 0.4196 0.6481 0.2663 0.073 Uiso 0.428(5) 1 calc GR . P B 2
O2A O 1.015(2) 1.204(3) 0.3254(12) 0.074(7) Uani 0.114(5) 1 d . . P A 2
H2A H 1.0802 1.2622 0.3601 0.111 Uiso 0.114(5) 1 calc GR . P A 2

loop_
_atom_site_aniso_label
_atom_site_aniso_U_11
_atom_site_aniso_U_22
_atom_site_aniso_U_33
_atom_site_aniso_U_23
_atom_site_aniso_U_13
_atom_site_aniso_U_12
O1 0.0659(12) 0.0729(13) 0.0551(11) -0.0293(10) 0.0409(10) -0.0329(10)
O2 0.0849(17) 0.0712(16) 0.0450(12) -0.0214(11) 0.0399(12) -0.0438(13)
N1 0.065(4) 0.062(4) 0.084(4) -0.044(3) 0.041(3) -0.028(3)
C1 0.0353(11) 0.0410(12) 0.0337(11) -0.0067(10) 0.0126(9) -0.0054(10)
C2 0.0308(10) 0.0332(11) 0.0287(10) 0.0011(9) 0.0085(8) 0.0015(9)
C3 0.0337(11) 0.0316(11) 0.0323(11) 0.0000(9) 0.0073(9) -0.0014(9)
C4 0.0511(13) 0.0451(13) 0.0270(11) -0.0013(10) 0.0122(10) -0.0126(11)
C5 0.0698(17) 0.0563(16) 0.0387(13) -0.0052(12) 0.0202(12) -0.0309(14)
C6 0.0750(19) 0.0519(16) 0.0480(15) -0.0137(13) 0.0196(13) -0.0275(15)
C7 0.0634(17) 0.0572(17) 0.0634(17) -0.0320(14) 0.0319(14) -0.0218(14)
C8 0.0459(13) 0.0465(14) 0.0539(15) -0.0151(12) 0.0239(12) -0.0123(12)
C9 0.047(3) 0.047(3) 0.064(3) -0.014(2) 0.019(3) -0.015(3)
C10 0.059(3) 0.051(3) 0.106(5) 0.003(3) 0.019(3) 0.004(3)
C11 0.074(4) 0.026(2) 0.049(3) -0.007(2) -0.004(3) -0.003(2)
C12 0.060(3) 0.036(2) 0.032(2) -0.0033(19) 0.007(2) -0.004(2)
N1A 0.053(4) 0.047(4) 0.057(3) -0.016(3) 0.022(3) -0.019(3)
C11A 0.071(4) 0.048(4) 0.068(5) -0.005(4) 0.014(4) -0.019(3)
C12A 0.085(6) 0.078(6) 0.057(5) 0.023(4) 0.003(4) -0.019(5)
C9A 0.041(3) 0.029(3) 0.046(3) 0.000(2) 0.015(2) -0.005(2)
C10A 0.040(4) 0.036(3) 0.070(4) -0.006(3) 0.017(4) -0.003(4)
O2A 0.084(13) 0.081(14) 0.078(13) -0.048(11) 0.057(11) -0.062(11)

loop_
_atom_type_symbol
_atom_type_description
_atom_type_scat_dispersion_real
_atom_type_scat_dispersion_imag
_atom_type_scat_source
C C 0.0033 0.0016 'International Tables Vol C Tables 4.2.6.8 and 6.1.1.4'
H H 0.0000 0.0000 'International Tables Vol C Tables 4.2.6.8 and 6.1.1.4'
N N 0.0061 0.0033 'International Tables Vol C Tables 4.2.6.8 and 6.1.1.4'
O O 0.0106 0.0060 'International Tables Vol C Tables 4.2.6.8 and 6.1.1.4'

loop_
_geom_angle_atom_site_label_1
_geom_angle_atom_site_label_2
_geom_angle_atom_site_label_3
_geom_angle
_geom_angle_site_symmetry_1
_geom_angle_site_symmetry_3
C6 N1 C9 126.4(5) . .
C6 N1 C11 112.2(4) . .
C9 N1 C11 119.3(6) . .
O1 C1 C1 179.1(3) . 3_786
O1 C1 C2 135.1(2) . .
O1 C1 C2 133.6(2) . 3_786
C2 C1 C1 45.54(12) . 3_786
C2 C1 C1 45.73(12) 3_786 3_786
C2 C1 C2 91.27(17) 3_786 .
C1 C2 C1 88.73(17) 3_786 .
C3 C2 C1 135.6(2) . .
C3 C2 C1 135.6(2) . 3_786
C2 C3 C4 123.0(2) . .
C2 C3 C8 120.5(2) . .
C8 C3 C4 116.5(2) . .
O2 C4 C3 122.8(2) . .
O2 C4 C5 116.1(2) . .
C5 C4 C3 121.1(2) . .
C4 C5 C6 121.6(2) . .
N1 C6 C5 116.1(3) . .
N1 C6 C7 125.2(3) . .
C5 C6 C7 117.8(2) . .
C5 C6 N1A 128.1(4) . .
N1A C6 C7 112.9(4) . .
C8 C7 C6 120.1(2) . .
C7 C8 C3 122.8(2) . .
C7 C8 O2A 114.7(7) . .
O2A C8 C3 121.8(7) . .
N1 C9 C10 111.2(6) . .
C12 C11 N1 103.6(5) . .
C6 N1A C11A 116.3(6) . .
C6 N1A C9A 115.0(6) . .
C9A N1A C11A 111.9(6) . .
C12A C11A N1A 84.8(7) . .
N1A C9A C10A 114.8(6) . .

loop_
_geom_bond_atom_site_label_1
_geom_bond_atom_site_label_2
_geom_bond_distance
_geom_bond_site_symmetry_2
O1 C1 1.243(3) .
O2 C4 1.353(3) .
N1 C6 1.373(7) .
N1 C9 1.491(7) .
N1 C11 1.580(6) .
C1 C1 2.034(4) 3_786
C1 C2 1.457(3) .
C1 C2 1.452(3) 3_786
C2 C1 1.452(3) 3_786
C2 C3 1.401(3) .
C3 C4 1.419(3) .
C3 C8 1.419(3) .
C4 C5 1.369(3) .
C5 C6 1.406(4) .
C6 C7 1.425(4) .
C6 N1A 1.422(9) .
C7 C8 1.354(3) .
C8 O2A 1.393(15) .
C9 C10 1.520(7) .
C11 C12 1.535(6) .
N1A C11A 1.566(8) .
N1A C9A 1.465(7) .
C11A C12A 1.493(8) .
C9A C10A 1.539(7) .

loop_
_geom_hbond_atom_site_label_D
_geom_hbond_atom_site_label_H
_geom_hbond_atom_site_label_A
_geom_hbond_distance_DH
_geom_hbond_distance_HA
_geom_hbond_distance_DA
_geom_hbond_angle_DHA
_geom_hbond_site_symmetry_A
O2 H2 O1 0.82 1.83 2.648(3) 176.8 3_786
O2A H2A O1 0.82 1.85 2.551(15) 142.1 .

loop_
_geom_torsion_atom_site_label_1
_geom_torsion_atom_site_label_2
_geom_torsion_atom_site_label_3
_geom_torsion_atom_site_label_4
_geom_torsion
_geom_torsion_site_symmetry_1
_geom_torsion_site_symmetry_4
O1 C1 C2 C1 -179.2(4) . 3_786
O1 C1 C2 C3 0.1(5) . .
O2 C4 C5 C6 179.1(3) . .
N1 C6 C7 C8 167.7(5) . .
N1 C6 N1A C11A 77.1(14) . .
N1 C6 N1A C9A -56.5(12) . .
C1 C1 C2 C3 179.4(3) 3_786 .
C1 C2 C3 C4 -177.3(2) . .
C1 C2 C3 C4 1.7(4) 3_786 .
C1 C2 C3 C8 1.0(4) . .
C1 C2 C3 C8 -180.0(2) 3_786 .
C2 C1 C2 C1 0.001(0) 3_786 3_786
C2 C1 C2 C3 179.4(3) 3_786 .
C2 C3 C4 O2 -1.0(4) . .
C2 C3 C4 C5 177.7(2) . .
C2 C3 C8 C7 -178.3(3) . .
C2 C3 C8 O2A -8.1(12) . .
C3 C4 C5 C6 0.4(4) . .
C4 C3 C8 C7 0.1(4) . .
C4 C3 C8 O2A 170.3(12) . .
C4 C5 C6 N1 -169.3(4) . .
C4 C5 C6 C7 0.5(5) . .
C4 C5 C6 N1A 166.7(5) . .
C5 C6 C7 C8 -1.1(5) . .
C5 C6 N1A C11A 143.5(5) . .
C5 C6 N1A C9A 9.9(9) . .
C6 N1 C9 C10 -83.3(9) . .
C6 N1 C11 C12 -102.3(6) . .
C6 C7 C8 C3 0.8(5) . .
C6 C7 C8 O2A -170.0(11) . .
C6 N1A C11A C12A 121.8(6) . .
C6 N1A C9A C10A 74.1(8) . .
C7 C6 N1A C11A -49.8(7) . .
C7 C6 N1A C9A 176.6(5) . .
C8 C3 C4 O2 -179.4(2) . .
C8 C3 C4 C5 -0.7(4) . .
C9 N1 C6 C5 3.5(9) . .
C9 N1 C6 C7 -165.5(6) . .
C9 N1 C6 N1A 130.0(19) . .
C9 N1 C11 C12 93.3(7) . .
C11 N1 C6 C5 -159.6(4) . .
C11 N1 C6 C7 31.4(8) . .
C11 N1 C6 N1A -33.0(10) . .
C11 N1 C9 C10 78.7(8) . .
N1A C6 C7 C8 -169.3(4) . .
C11A N1A C9A C10A -61.4(8) . .
C9A N1A C11A C12A -103.3(7) . .
